data_4102113
loop_
_publ_author_name
'Satoshi Takamizawa'
'Ei-ichi Nataka'
'Takamasa Akatsuka'
'Ryosuke Miyake'
'Yoshiki Kakizaki'
'Hirotoshi Takeuchi'
'Goro Maruta'
'Sadamu Takeda'

_publ_section_title
;
 Crystal Transformation and Host Molecular Motions in CO2 Adsorption
 Process of a Metal Benzoate Pyrazine (MII= Rh, Cu)
;
_journal_name_full 'Journal of the American Chemical Society'
_journal_page_first 3783
_journal_page_last 3792
_journal_paper_doi 10.1021/ja9091598
_journal_volume 132
_journal_year 2010
_chemical_formula_sum 'C34 H28 N2 O8 Rh2'
_chemical_formula_weight 798.40
_chemical_name_systematic
; 
 ? 
;
_space_group_IT_number 2
_symmetry_cell_setting triclinic
_symmetry_space_group_name_Hall '-P 1'
_symmetry_space_group_name_H-M 'P -1'
_atom_sites_solution_hydrogens geom
_atom_sites_solution_primary direct
_atom_sites_solution_secondary difmap
_audit_creation_method SHELXL-97
_cell_angle_alpha 79.8530(10)
_cell_angle_beta 81.0400(10)
_cell_angle_gamma 87.3630(10)
_cell_formula_units_Z 2
_cell_length_a 10.2633(5)
_cell_length_b 10.4611(5)
_cell_length_c 15.7171(7)
_cell_measurement_temperature 90
_cell_volume 1640.51(13)
_computing_cell_refinement 'Bruker SMART'
_computing_data_collection 'Bruker SMART'
_computing_data_reduction 'Bruker SAINT'
_computing_molecular_graphics 'Bruker SHELXTL'
_computing_publication_material 'Bruker SHELXTL'
_computing_structure_refinement 'SHELXL-97 (Sheldrick, 1997)'
_computing_structure_solution 'SHELXS-97 (Sheldrick, 1990)'
_diffrn_ambient_temperature 90
_diffrn_detector_area_resol_mean 8.366
_diffrn_measured_fraction_theta_full 0.985
_diffrn_measured_fraction_theta_max 0.985
_diffrn_measurement_device_type 'CCD area detector'
_diffrn_measurement_method 'phi and omega scans'
_diffrn_radiation_monochromator graphite
_diffrn_radiation_source 'fine-focus sealed tube'
_diffrn_radiation_type MoK\a
_diffrn_radiation_wavelength 0.71073
_diffrn_reflns_av_R_equivalents 0.0154
_diffrn_reflns_av_sigmaI/netI 0.0327
_diffrn_reflns_limit_h_max 9
_diffrn_reflns_limit_h_min -13
_diffrn_reflns_limit_k_max 13
_diffrn_reflns_limit_k_min -13
_diffrn_reflns_limit_l_max 19
_diffrn_reflns_limit_l_min -20
_diffrn_reflns_number 12203
_diffrn_reflns_theta_full 28.28
_diffrn_reflns_theta_max 28.28
_diffrn_reflns_theta_min 1.33
_exptl_absorpt_coefficient_mu 1.059
_exptl_absorpt_correction_T_max 0.9201
_exptl_absorpt_correction_T_min 0.7417
_exptl_absorpt_correction_type empirical
_exptl_absorpt_process_details
;
SADABS; sheldrick, 1996
;
_exptl_crystal_colour red
_exptl_crystal_density_diffrn 1.616
_exptl_crystal_density_method 'not measured'
_exptl_crystal_description plate
_exptl_crystal_F_000 800
_exptl_crystal_size_max 0.30
_exptl_crystal_size_mid 0.14
_exptl_crystal_size_min 0.08
_refine_diff_density_max 0.847
_refine_diff_density_min -0.447
_refine_diff_density_rms 0.086
_refine_ls_extinction_method none
_refine_ls_goodness_of_fit_ref 1.039
_refine_ls_hydrogen_treatment constr
_refine_ls_matrix_type full
_refine_ls_number_parameters 417
_refine_ls_number_reflns 8015
_refine_ls_number_restraints 0
_refine_ls_restrained_S_all 1.039
_refine_ls_R_factor_all 0.0323
_refine_ls_R_factor_gt 0.0269
_refine_ls_shift/su_max 0.003
_refine_ls_shift/su_mean 0.000
_refine_ls_structure_factor_coef Fsqd
_refine_ls_weighting_details 'calc w=1/[\s^2^(Fo^2^)+(0.0250P)^2^+1.1324P] where P=(Fo^2^+2Fc^2^)/3'
_refine_ls_weighting_scheme calc
_refine_ls_wR_factor_gt 0.0588
_refine_ls_wR_factor_ref 0.0632
_reflns_number_gt 7037
_reflns_number_total 8015
_reflns_threshold_expression >2sigma(I)
_cod_data_source_file ja9091598_si_001_14.cif
_cod_data_source_block 304051_3a_90K
_cod_database_code 4102113

loop_
_symmetry_equiv_pos_as_xyz
'x, y, z'
'-x, -y, -z'

loop_
_atom_site_label
_atom_site_type_symbol
_atom_site_fract_x
_atom_site_fract_y
_atom_site_fract_z
_atom_site_U_iso_or_equiv
_atom_site_adp_type
_atom_site_occupancy
_atom_site_symmetry_multiplicity
_atom_site_calc_flag
_atom_site_refinement_flags
_atom_site_disorder_assembly
_atom_site_disorder_group
C1 C 0.5917(2) 0.2927(2) 0.43844(14) 0.0152(4) Uani 1 1 d . . .
C2 C 0.6426(2) 0.1749(2) 0.40183(14) 0.0158(4) Uani 1 1 d . . .
C3 C 0.6542(2) 0.0569(2) 0.45746(15) 0.0198(4) Uani 1 1 d . . .
H3 H 0.6242 0.0499 0.5184 0.024 Uiso 1 1 calc R . .
C4 C 0.7099(2) -0.0505(2) 0.42354(16) 0.0241(5) Uani 1 1 d . . .
H4 H 0.7175 -0.1313 0.4612 0.029 Uiso 1 1 calc R . .
C5 C 0.7542(2) -0.0396(2) 0.33510(16) 0.0241(5) Uani 1 1 d . . .
H5 H 0.7953 -0.1124 0.3125 0.029 Uiso 1 1 calc R . .
C6 C 0.7393(2) 0.0764(2) 0.27884(15) 0.0239(5) Uani 1 1 d . . .
H6 H 0.7676 0.0823 0.2178 0.029 Uiso 1 1 calc R . .
C7 C 0.6830(2) 0.1833(2) 0.31207(14) 0.0196(4) Uani 1 1 d . . .
H7 H 0.6718 0.2627 0.2737 0.023 Uiso 1 1 calc R . .
C8 C 0.2800(2) 0.4593(2) 0.44715(14) 0.0167(4) Uani 1 1 d . . .
C9 C 0.1613(2) 0.4257(2) 0.41201(15) 0.0204(5) Uani 1 1 d . . .
C10 C 0.1553(2) 0.4614(3) 0.32314(17) 0.0279(5) Uani 1 1 d . . .
H10 H 0.2240 0.5106 0.2860 0.033 Uiso 1 1 calc R . .
C11 C 0.0486(3) 0.4247(3) 0.28879(19) 0.0346(6) Uani 1 1 d . . .
H11 H 0.0448 0.4475 0.2280 0.042 Uiso 1 1 calc R . .
C12 C -0.0519(3) 0.3550(3) 0.3436(2) 0.0376(7) Uani 1 1 d . . .
H12 H -0.1247 0.3298 0.3201 0.045 Uiso 1 1 calc R . .
C13 C -0.0475(3) 0.3214(3) 0.4321(2) 0.0348(6) Uani 1 1 d . . .
H13 H -0.1178 0.2746 0.4693 0.042 Uiso 1 1 calc R . .
C14 C 0.0594(2) 0.3560(2) 0.46679(17) 0.0253(5) Uani 1 1 d . . .
H14 H 0.0631 0.3322 0.5276 0.030 Uiso 1 1 calc R . .
C15 C -0.1134(2) -0.0426(2) 0.86991(14) 0.0167(4) Uani 1 1 d . . .
C16 C -0.1758(2) -0.0752(2) 0.79734(14) 0.0182(4) Uani 1 1 d . . .
C17 C -0.1219(2) -0.0325(2) 0.71080(15) 0.0240(5) Uani 1 1 d . . .
H17 H -0.0455 0.0195 0.6975 0.029 Uiso 1 1 calc R . .
C18 C -0.1798(3) -0.0658(3) 0.64360(16) 0.0281(5) Uani 1 1 d . . .
H18 H -0.1424 -0.0370 0.5845 0.034 Uiso 1 1 calc R . .
C19 C -0.2914(3) -0.1405(2) 0.66248(16) 0.0268(5) Uani 1 1 d . . .
H19 H -0.3308 -0.1625 0.6163 0.032 Uiso 1 1 calc R . .
C20 C -0.3462(3) -0.1837(2) 0.74860(16) 0.0265(5) Uani 1 1 d . . .
H20 H -0.4229 -0.2352 0.7614 0.032 Uiso 1 1 calc R . .
C21 C -0.2886(2) -0.1514(2) 0.81590(15) 0.0229(5) Uani 1 1 d . . .
H21 H -0.3259 -0.1812 0.8749 0.028 Uiso 1 1 calc R . .
C22 C 0.1386(2) -0.2135(2) 0.98609(14) 0.0175(4) Uani 1 1 d . . .
C23 C 0.2151(2) -0.3360(2) 0.97383(14) 0.0189(4) Uani 1 1 d . . .
C24 C 0.1616(2) -0.4563(2) 1.01175(16) 0.0252(5) Uani 1 1 d . . .
H24 H 0.0780 -0.4606 1.0478 0.030 Uiso 1 1 calc R . .
C25 C 0.2297(3) -0.5695(2) 0.99723(19) 0.0315(6) Uani 1 1 d . . .
H25 H 0.1921 -0.6514 1.0224 0.038 Uiso 1 1 calc R . .
C26 C 0.3528(3) -0.5637(3) 0.94600(18) 0.0318(6) Uani 1 1 d . . .
H26 H 0.3998 -0.6415 0.9363 0.038 Uiso 1 1 calc R . .
C27 C 0.4072(3) -0.4442(3) 0.90892(18) 0.0325(6) Uani 1 1 d . . .
H27 H 0.4918 -0.4401 0.8741 0.039 Uiso 1 1 calc R . .
C28 C 0.3386(3) -0.3308(2) 0.92244(17) 0.0273(5) Uani 1 1 d . . .
H28 H 0.3759 -0.2490 0.8965 0.033 Uiso 1 1 calc R . .
C29 C 0.2495(2) 0.3513(2) 0.72490(14) 0.0163(4) Uani 1 1 d . . .
H29 H 0.2085 0.4209 0.6906 0.020 Uiso 1 1 calc R . .
C30 C 0.1769(2) 0.2821(2) 0.79840(13) 0.0167(4) Uani 1 1 d . . .
H30 H 0.0856 0.3021 0.8120 0.020 Uiso 1 1 calc R . .
C31 C 0.3616(2) 0.1634(2) 0.83161(13) 0.0160(4) Uani 1 1 d . . .
C32 C 0.4347(2) 0.2289(2) 0.75358(14) 0.0165(4) Uani 1 1 d . . .
C33 C 0.4284(2) 0.0661(2) 0.89375(15) 0.0220(5) Uani 1 1 d . . .
H33A H 0.3684 0.0432 0.9488 0.033 Uiso 1 1 calc R . .
H33B H 0.5084 0.1037 0.9051 0.033 Uiso 1 1 calc R . .
H33C H 0.4521 -0.0120 0.8679 0.033 Uiso 1 1 calc R . .
C34 C 0.5769(2) 0.1935(2) 0.72772(15) 0.0234(5) Uani 1 1 d . . .
H34A H 0.6069 0.2358 0.6675 0.035 Uiso 1 1 calc R . .
H34B H 0.5865 0.0991 0.7318 0.035 Uiso 1 1 calc R . .
H34C H 0.6302 0.2226 0.7670 0.035 Uiso 1 1 calc R . .
N1 N 0.37762(18) 0.32186(17) 0.70091(11) 0.0156(4) Uani 1 1 d . . .
N2 N 0.23216(18) 0.18691(17) 0.85133(11) 0.0157(4) Uani 1 1 d . . .
O1 O 0.53824(15) 0.27702(14) 0.51753(9) 0.0172(3) Uani 1 1 d . . .
O2 O 0.60743(15) 0.40059(14) 0.38655(9) 0.0176(3) Uani 1 1 d . . .
O3 O 0.36239(15) 0.53228(15) 0.39440(10) 0.0189(3) Uani 1 1 d . . .
O4 O 0.29099(15) 0.40988(15) 0.52551(10) 0.0180(3) Uani 1 1 d . . .
O5 O -0.01217(15) 0.02852(15) 0.85096(10) 0.0182(3) Uani 1 1 d . . .
O6 O -0.16712(15) -0.09020(15) 0.94688(9) 0.0180(3) Uani 1 1 d . . .
O7 O 0.03020(15) -0.22478(14) 1.03828(10) 0.0183(3) Uani 1 1 d . . .
O8 O 0.18664(15) -0.10799(14) 0.94297(10) 0.0180(3) Uani 1 1 d . . .
Rh1 Rh 0.462633(16) 0.434882(15) 0.569662(10) 0.01307(5) Uani 1 1 d . . .
Rh2 Rh 0.083067(16) 0.062541(15) 0.949489(10) 0.01359(5) Uani 1 1 d . . .

loop_
_atom_site_aniso_label
_atom_site_aniso_U_11
_atom_site_aniso_U_22
_atom_site_aniso_U_33
_atom_site_aniso_U_23
_atom_site_aniso_U_13
_atom_site_aniso_U_12
C1 0.0121(10) 0.0162(10) 0.0161(10) -0.0005(8) -0.0001(8) -0.0031(8)
C2 0.0149(10) 0.0144(10) 0.0174(10) -0.0031(8) 0.0008(8) -0.0036(8)
C3 0.0218(11) 0.0188(11) 0.0173(11) -0.0023(8) 0.0011(8) -0.0014(9)
C4 0.0301(13) 0.0149(11) 0.0255(12) -0.0021(9) -0.0003(10) -0.0002(9)
C5 0.0257(12) 0.0198(11) 0.0280(12) -0.0106(9) 0.0003(10) -0.0007(9)
C6 0.0288(13) 0.0261(12) 0.0174(11) -0.0085(9) 0.0016(9) -0.0055(10)
C7 0.0206(11) 0.0198(11) 0.0176(11) -0.0027(8) -0.0001(8) -0.0036(9)
C8 0.0166(10) 0.0144(10) 0.0180(10) -0.0038(8) 0.0013(8) 0.0014(8)
C9 0.0184(11) 0.0162(10) 0.0274(12) -0.0059(9) -0.0035(9) 0.0011(8)
C10 0.0225(12) 0.0281(13) 0.0337(14) -0.0030(10) -0.0083(10) -0.0013(10)
C11 0.0346(15) 0.0364(15) 0.0365(15) -0.0060(12) -0.0171(12) -0.0004(12)
C12 0.0282(14) 0.0303(14) 0.059(2) -0.0101(13) -0.0193(13) -0.0017(11)
C13 0.0208(13) 0.0305(14) 0.0528(18) -0.0067(12) -0.0045(12) -0.0043(10)
C14 0.0199(12) 0.0220(12) 0.0334(13) -0.0049(10) -0.0009(10) -0.0026(9)
C15 0.0192(11) 0.0127(10) 0.0159(10) 0.0005(8) 0.0004(8) 0.0034(8)
C16 0.0198(11) 0.0174(10) 0.0163(10) -0.0012(8) -0.0022(8) 0.0027(8)
C17 0.0224(12) 0.0298(13) 0.0183(11) -0.0021(9) 0.0001(9) -0.0021(10)
C18 0.0298(13) 0.0374(14) 0.0161(11) -0.0043(10) -0.0018(9) 0.0017(11)
C19 0.0321(14) 0.0271(13) 0.0237(12) -0.0075(10) -0.0088(10) 0.0032(10)
C20 0.0269(13) 0.0233(12) 0.0288(13) -0.0016(10) -0.0053(10) -0.0027(10)
C21 0.0254(12) 0.0216(11) 0.0196(11) 0.0004(9) -0.0010(9) -0.0002(9)
C22 0.0224(11) 0.0171(10) 0.0123(10) -0.0010(8) -0.0013(8) -0.0016(8)
C23 0.0228(11) 0.0156(10) 0.0174(10) -0.0018(8) -0.0020(8) 0.0006(8)
C24 0.0243(12) 0.0204(12) 0.0293(13) -0.0014(10) -0.0017(10) -0.0024(9)
C25 0.0365(15) 0.0147(11) 0.0435(16) -0.0024(10) -0.0094(12) -0.0010(10)
C26 0.0352(15) 0.0218(12) 0.0402(15) -0.0100(11) -0.0084(11) 0.0085(11)
C27 0.0303(14) 0.0290(14) 0.0352(15) -0.0063(11) 0.0033(11) 0.0054(11)
C28 0.0301(13) 0.0201(12) 0.0277(13) -0.0011(9) 0.0042(10) 0.0007(10)
C29 0.0187(11) 0.0124(10) 0.0154(10) 0.0008(8) 0.0013(8) 0.0002(8)
C30 0.0191(11) 0.0151(10) 0.0136(10) -0.0014(8) 0.0030(8) -0.0007(8)
C31 0.0211(11) 0.0126(10) 0.0130(10) -0.0003(8) -0.0002(8) -0.0021(8)
C32 0.0195(11) 0.0136(10) 0.0144(10) -0.0004(8) 0.0022(8) -0.0023(8)
C33 0.0201(11) 0.0238(12) 0.0180(11) 0.0051(9) 0.0001(9) -0.0010(9)
C34 0.0182(11) 0.0246(12) 0.0219(11) 0.0044(9) 0.0043(9) 0.0017(9)
N1 0.0197(9) 0.0116(8) 0.0131(8) 0.0011(6) 0.0019(7) -0.0018(7)
N2 0.0209(9) 0.0132(8) 0.0114(8) -0.0015(6) 0.0030(7) -0.0037(7)
O1 0.0215(8) 0.0137(7) 0.0133(7) 0.0004(6) 0.0038(6) -0.0002(6)
O2 0.0220(8) 0.0145(7) 0.0133(7) -0.0003(6) 0.0037(6) -0.0009(6)
O3 0.0185(8) 0.0206(8) 0.0153(7) 0.0022(6) -0.0004(6) -0.0032(6)
O4 0.0169(8) 0.0177(8) 0.0167(7) 0.0010(6) 0.0026(6) -0.0035(6)
O5 0.0217(8) 0.0179(8) 0.0129(7) 0.0007(6) 0.0010(6) -0.0037(6)
O6 0.0214(8) 0.0189(8) 0.0118(7) 0.0002(6) 0.0020(6) -0.0053(6)
O7 0.0217(8) 0.0136(7) 0.0156(7) 0.0011(6) 0.0056(6) -0.0008(6)
O8 0.0208(8) 0.0134(7) 0.0162(7) 0.0004(6) 0.0051(6) -0.0005(6)
Rh1 0.01477(8) 0.01177(8) 0.01007(8) 0.00115(6) 0.00312(6) -0.00150(6)
Rh2 0.01737(9) 0.01156(8) 0.00924(8) 0.00111(6) 0.00321(6) -0.00183(6)

loop_
_atom_type_symbol
_atom_type_description
_atom_type_scat_dispersion_real
_atom_type_scat_dispersion_imag
_atom_type_scat_source
C C 0.0033 0.0016 'International Tables Vol C Tables 4.2.6.8 and 6.1.1.4'
H H 0.0000 0.0000 'International Tables Vol C Tables 4.2.6.8 and 6.1.1.4'
N N 0.0061 0.0033 'International Tables Vol C Tables 4.2.6.8 and 6.1.1.4'
O O 0.0106 0.0060 'International Tables Vol C Tables 4.2.6.8 and 6.1.1.4'
Rh Rh -1.1178 0.9187 'International Tables Vol C Tables 4.2.6.8 and 6.1.1.4'

loop_
_geom_angle_atom_site_label_1
_geom_angle_atom_site_label_2
_geom_angle_atom_site_label_3
_geom_angle
_geom_angle_site_symmetry_1
_geom_angle_site_symmetry_3
_geom_angle_publ_flag
O1 C1 O2 126.0(2) . . ?
O1 C1 C2 117.73(18) . . ?
O2 C1 C2 116.25(18) . . ?
C3 C2 C7 119.8(2) . . ?
C3 C2 C1 120.04(19) . . ?
C7 C2 C1 120.11(19) . . ?
C4 C3 C2 119.8(2) . . ?
C5 C4 C3 119.9(2) . . ?
C4 C5 C6 120.7(2) . . ?
C7 C6 C5 119.6(2) . . ?
C6 C7 C2 120.1(2) . . ?
O3 C8 O4 126.1(2) . . ?
O3 C8 C9 116.2(2) . . ?
O4 C8 C9 117.62(19) . . ?
C14 C9 C10 120.1(2) . . ?
C14 C9 C8 120.6(2) . . ?
C10 C9 C8 119.3(2) . . ?
C11 C10 C9 119.9(2) . . ?
C12 C11 C10 119.6(3) . . ?
C13 C12 C11 120.7(3) . . ?
C12 C13 C14 120.0(3) . . ?
C13 C14 C9 119.6(3) . . ?
O5 C15 O6 125.5(2) . . ?
O5 C15 C16 118.52(18) . . ?
O6 C15 C16 116.0(2) . . ?
C17 C16 C21 119.3(2) . . ?
C17 C16 C15 120.7(2) . . ?
C21 C16 C15 120.00(19) . . ?
C16 C17 C18 120.0(2) . . ?
C19 C18 C17 120.3(2) . . ?
C18 C19 C20 120.3(2) . . ?
C21 C20 C19 119.8(2) . . ?
C20 C21 C16 120.3(2) . . ?
O8 C22 O7 125.7(2) . . ?
O8 C22 C23 117.24(19) . . ?
O7 C22 C23 117.06(19) . . ?
C28 C23 C24 119.4(2) . . ?
C28 C23 C22 120.3(2) . . ?
C24 C23 C22 120.3(2) . . ?
C25 C24 C23 120.3(2) . . ?
C24 C25 C26 120.1(2) . . ?
C27 C26 C25 119.9(2) . . ?
C28 C27 C26 120.2(2) . . ?
C27 C28 C23 120.2(2) . . ?
N1 C29 C30 121.1(2) . . ?
N2 C30 C29 121.6(2) . . ?
N2 C31 C32 120.76(19) . . ?
N2 C31 C33 118.88(18) . . ?
C32 C31 C33 120.37(19) . . ?
N1 C32 C31 120.56(19) . . ?
N1 C32 C34 118.90(18) . . ?
C31 C32 C34 120.53(19) . . ?
C32 N1 C29 117.97(17) . . ?
C32 N1 Rh1 129.10(14) . . ?
C29 N1 Rh1 112.85(13) . . ?
C31 N2 C30 117.68(17) . . ?
C31 N2 Rh2 127.68(14) . . ?
C30 N2 Rh2 113.64(14) . . ?
C1 O1 Rh1 119.16(13) . . ?
C1 O2 Rh1 118.77(13) . 2_666 ?
C8 O3 Rh1 119.35(14) . 2_666 ?
C8 O4 Rh1 118.24(13) . . ?
C15 O5 Rh2 118.97(13) . . ?
C15 O6 Rh2 119.38(15) . 2_557 ?
C22 O7 Rh2 118.39(13) . 2_557 ?
C22 O8 Rh2 119.87(14) . . ?
O2 Rh1 O3 87.74(6) 2_666 2_666 ?
O2 Rh1 O4 92.02(6) 2_666 . ?
O3 Rh1 O4 176.05(6) 2_666 . ?
O2 Rh1 O1 176.02(6) 2_666 . ?
O3 Rh1 O1 91.88(6) 2_666 . ?
O4 Rh1 O1 88.08(6) . . ?
O2 Rh1 N1 88.25(6) 2_666 . ?
O3 Rh1 N1 95.17(6) 2_666 . ?
O4 Rh1 N1 88.76(6) . . ?
O1 Rh1 N1 95.73(6) . . ?
O2 Rh1 Rh1 88.46(4) 2_666 2_666 ?
O3 Rh1 Rh1 87.75(4) 2_666 2_666 ?
O4 Rh1 Rh1 88.30(4) . 2_666 ?
O1 Rh1 Rh1 87.57(4) . 2_666 ?
N1 Rh1 Rh1 175.51(5) . 2_666 ?
O6 Rh2 O7 88.88(6) 2_557 2_557 ?
O6 Rh2 O5 176.05(6) 2_557 . ?
O7 Rh2 O5 90.64(6) 2_557 . ?
O6 Rh2 O8 91.16(6) 2_557 . ?
O7 Rh2 O8 175.96(6) 2_557 . ?
O5 Rh2 O8 89.04(6) . . ?
O6 Rh2 N2 93.35(6) 2_557 . ?
O7 Rh2 N2 88.88(6) 2_557 . ?
O5 Rh2 N2 90.56(6) . . ?
O8 Rh2 N2 95.15(6) . . ?
O6 Rh2 Rh2 88.25(4) 2_557 2_557 ?
O7 Rh2 Rh2 88.88(4) 2_557 2_557 ?
O5 Rh2 Rh2 87.81(4) . 2_557 ?
O8 Rh2 Rh2 87.09(4) . 2_557 ?
N2 Rh2 Rh2 177.22(5) . 2_557 ?

loop_
_geom_bond_atom_site_label_1
_geom_bond_atom_site_label_2
_geom_bond_distance
_geom_bond_site_symmetry_2
_geom_bond_publ_flag
C1 O1 1.264(2) . ?
C1 O2 1.272(2) . ?
C1 C2 1.490(3) . ?
C2 C3 1.393(3) . ?
C2 C7 1.395(3) . ?
C3 C4 1.390(3) . ?
C4 C5 1.380(3) . ?
C5 C6 1.388(3) . ?
C6 C7 1.382(3) . ?
C8 O3 1.266(3) . ?
C8 O4 1.269(3) . ?
C8 C9 1.493(3) . ?
C9 C14 1.391(3) . ?
C9 C10 1.391(3) . ?
C10 C11 1.391(4) . ?
C11 C12 1.382(4) . ?
C12 C13 1.381(4) . ?
C13 C14 1.388(4) . ?
C15 O5 1.273(3) . ?
C15 O6 1.273(2) . ?
C15 C16 1.487(3) . ?
C16 C17 1.389(3) . ?
C16 C21 1.400(3) . ?
C17 C18 1.391(4) . ?
C18 C19 1.381(4) . ?
C19 C20 1.387(3) . ?
C20 C21 1.386(4) . ?
C22 O8 1.266(3) . ?
C22 O7 1.272(3) . ?
C22 C23 1.497(3) . ?
C23 C28 1.390(3) . ?
C23 C24 1.392(3) . ?
C24 C25 1.383(3) . ?
C25 C26 1.386(4) . ?
C26 C27 1.386(4) . ?
C27 C28 1.384(3) . ?
C29 N1 1.347(3) . ?
C29 C30 1.378(3) . ?
C30 N2 1.345(3) . ?
C31 N2 1.338(3) . ?
C31 C32 1.414(3) . ?
C31 C33 1.501(3) . ?
C32 N1 1.338(3) . ?
C32 C34 1.500(3) . ?
N1 Rh1 2.2560(17) . ?
N2 Rh2 2.2705(17) . ?
O1 Rh1 2.0399(15) . ?
O2 Rh1 2.0255(15) 2_666 ?
O3 Rh1 2.0257(16) 2_666 ?
O4 Rh1 2.0348(16) . ?
O5 Rh2 2.0441(16) . ?
O6 Rh2 2.0267(16) 2_557 ?
O7 Rh2 2.0328(15) 2_557 ?
O8 Rh2 2.0442(15) . ?
Rh1 O2 2.0255(15) 2_666 ?
Rh1 O3 2.0257(16) 2_666 ?
Rh1 Rh1 2.4003(3) 2_666 ?
Rh2 O6 2.0267(16) 2_557 ?
Rh2 O7 2.0328(15) 2_557 ?
Rh2 Rh2 2.4022(3) 2_557 ?

loop_
_geom_torsion_atom_site_label_1
_geom_torsion_atom_site_label_2
_geom_torsion_atom_site_label_3
_geom_torsion_atom_site_label_4
_geom_torsion
_geom_torsion_site_symmetry_1
_geom_torsion_site_symmetry_2
_geom_torsion_site_symmetry_3
_geom_torsion_site_symmetry_4
_geom_torsion_publ_flag
O1 C1 C2 C3 -12.5(3) . . . . ?
O2 C1 C2 C3 166.9(2) . . . . ?
O1 C1 C2 C7 169.7(2) . . . . ?
O2 C1 C2 C7 -10.9(3) . . . . ?
C7 C2 C3 C4 2.1(3) . . . . ?
C1 C2 C3 C4 -175.7(2) . . . . ?
C2 C3 C4 C5 0.4(4) . . . . ?
C3 C4 C5 C6 -2.4(4) . . . . ?
C4 C5 C6 C7 1.9(4) . . . . ?
C5 C6 C7 C2 0.6(4) . . . . ?
C3 C2 C7 C6 -2.6(3) . . . . ?
C1 C2 C7 C6 175.2(2) . . . . ?
O3 C8 C9 C14 -174.1(2) . . . . ?
O4 C8 C9 C14 7.7(3) . . . . ?
O3 C8 C9 C10 7.9(3) . . . . ?
O4 C8 C9 C10 -170.3(2) . . . . ?
C14 C9 C10 C11 -1.4(4) . . . . ?
C8 C9 C10 C11 176.6(2) . . . . ?
C9 C10 C11 C12 1.1(4) . . . . ?
C10 C11 C12 C13 0.1(4) . . . . ?
C11 C12 C13 C14 -1.0(4) . . . . ?
C12 C13 C14 C9 0.7(4) . . . . ?
C10 C9 C14 C13 0.5(4) . . . . ?
C8 C9 C14 C13 -177.4(2) . . . . ?
O5 C15 C16 C17 2.2(3) . . . . ?
O6 C15 C16 C17 -177.5(2) . . . . ?
O5 C15 C16 C21 -178.93(19) . . . . ?
O6 C15 C16 C21 1.4(3) . . . . ?
C21 C16 C17 C18 -0.2(4) . . . . ?
C15 C16 C17 C18 178.7(2) . . . . ?
C16 C17 C18 C19 0.5(4) . . . . ?
C17 C18 C19 C20 -0.4(4) . . . . ?
C18 C19 C20 C21 0.1(4) . . . . ?
C19 C20 C21 C16 0.2(4) . . . . ?
C17 C16 C21 C20 -0.2(3) . . . . ?
C15 C16 C21 C20 -179.1(2) . . . . ?
O8 C22 C23 C28 5.1(3) . . . . ?
O7 C22 C23 C28 -175.7(2) . . . . ?
O8 C22 C23 C24 -173.1(2) . . . . ?
O7 C22 C23 C24 6.2(3) . . . . ?
C28 C23 C24 C25 -1.1(4) . . . . ?
C22 C23 C24 C25 177.1(2) . . . . ?
C23 C24 C25 C26 1.1(4) . . . . ?
C24 C25 C26 C27 -0.4(4) . . . . ?
C25 C26 C27 C28 -0.4(4) . . . . ?
C26 C27 C28 C23 0.5(4) . . . . ?
C24 C23 C28 C27 0.3(4) . . . . ?
C22 C23 C28 C27 -177.9(2) . . . . ?
N1 C29 C30 N2 3.2(3) . . . . ?
N2 C31 C32 N1 4.6(3) . . . . ?
C33 C31 C32 N1 -175.5(2) . . . . ?
N2 C31 C32 C34 -174.4(2) . . . . ?
C33 C31 C32 C34 5.5(3) . . . . ?
C31 C32 N1 C29 0.4(3) . . . . ?
C34 C32 N1 C29 179.4(2) . . . . ?
C31 C32 N1 Rh1 -176.06(15) . . . . ?
C34 C32 N1 Rh1 2.9(3) . . . . ?
C30 C29 N1 C32 -4.2(3) . . . . ?
C30 C29 N1 Rh1 172.85(17) . . . . ?
C32 C31 N2 C30 -5.5(3) . . . . ?
C33 C31 N2 C30 174.6(2) . . . . ?
C32 C31 N2 Rh2 162.25(16) . . . . ?
C33 C31 N2 Rh2 -17.7(3) . . . . ?
C29 C30 N2 C31 1.7(3) . . . . ?
C29 C30 N2 Rh2 -167.69(17) . . . . ?
O2 C1 O1 Rh1 2.2(3) . . . . ?
C2 C1 O1 Rh1 -178.39(14) . . . . ?
O1 C1 O2 Rh1 -2.0(3) . . . 2_666 ?
C2 C1 O2 Rh1 178.65(14) . . . 2_666 ?
O4 C8 O3 Rh1 5.7(3) . . . 2_666 ?
C9 C8 O3 Rh1 -172.27(14) . . . 2_666 ?
O3 C8 O4 Rh1 -5.8(3) . . . . ?
C9 C8 O4 Rh1 172.14(14) . . . . ?
O6 C15 O5 Rh2 4.3(3) . . . . ?
C16 C15 O5 Rh2 -175.32(14) . . . . ?
O5 C15 O6 Rh2 -3.8(3) . . . 2_557 ?
C16 C15 O6 Rh2 175.80(13) . . . 2_557 ?
O8 C22 O7 Rh2 3.4(3) . . . 2_557 ?
C23 C22 O7 Rh2 -175.82(15) . . . 2_557 ?
O7 C22 O8 Rh2 -3.2(3) . . . . ?
C23 C22 O8 Rh2 175.98(15) . . . . ?
C8 O4 Rh1 O2 91.15(15) . . . 2_666 ?
C8 O4 Rh1 O3 4.7(10) . . . 2_666 ?
C8 O4 Rh1 O1 -84.87(15) . . . . ?
C8 O4 Rh1 N1 179.35(15) . . . . ?
C8 O4 Rh1 Rh1 2.75(15) . . . 2_666 ?
C1 O1 Rh1 O2 -4.3(10) . . . 2_666 ?
C1 O1 Rh1 O3 -88.87(16) . . . 2_666 ?
C1 O1 Rh1 O4 87.17(16) . . . . ?
C1 O1 Rh1 N1 175.74(16) . . . . ?
C1 O1 Rh1 Rh1 -1.21(16) . . . 2_666 ?
C32 N1 Rh1 O2 -131.64(19) . . . 2_666 ?
C29 N1 Rh1 O2 51.74(15) . . . 2_666 ?
C32 N1 Rh1 O3 -44.07(19) . . . 2_666 ?
C29 N1 Rh1 O3 139.32(15) . . . 2_666 ?
C32 N1 Rh1 O4 136.30(19) . . . . ?
C29 N1 Rh1 O4 -40.31(15) . . . . ?
C32 N1 Rh1 O1 48.35(19) . . . . ?
C29 N1 Rh1 O1 -128.26(15) . . . . ?
C32 N1 Rh1 Rh1 -174.5(5) . . . 2_666 ?
C29 N1 Rh1 Rh1 8.9(7) . . . 2_666 ?
C15 O5 Rh2 O6 -8.2(10) . . . 2_557 ?
C15 O5 Rh2 O7 -91.17(15) . . . 2_557 ?
C15 O5 Rh2 O8 84.81(15) . . . . ?
C15 O5 Rh2 N2 179.95(15) . . . . ?
C15 O5 Rh2 Rh2 -2.31(14) . . . 2_557 ?
C22 O8 Rh2 O6 89.52(17) . . . 2_557 ?
C22 O8 Rh2 O7 -1.0(10) . . . 2_557 ?
C22 O8 Rh2 O5 -86.53(17) . . . . ?
C22 O8 Rh2 N2 -177.01(17) . . . . ?
C22 O8 Rh2 Rh2 1.33(16) . . . 2_557 ?
C31 N2 Rh2 O6 65.62(18) . . . 2_557 ?
C30 N2 Rh2 O6 -126.22(15) . . . 2_557 ?
C31 N2 Rh2 O7 154.42(18) . . . 2_557 ?
C30 N2 Rh2 O7 -37.41(15) . . . 2_557 ?
C31 N2 Rh2 O5 -114.94(18) . . . . ?
C30 N2 Rh2 O5 53.23(15) . . . . ?
C31 N2 Rh2 O8 -25.85(19) . . . . ?
C30 N2 Rh2 O8 142.32(15) . . . . ?
C31 N2 Rh2 Rh2 -169.2(8) . . . 2_557 ?
C30 N2 Rh2 Rh2 -1.1(11) . . . 2_557 ?
